data_7704567
loop_
_publ_author_name
'Kordestani, Nazanin'
'Amiri Rudbari, Hadi'
'Bruno, Giuseppe'
'Rosario, Scopelliti'
'Braun, Jason D.'
'Herbert, David E.'
'Blacque, Olivier'
'Correia, Isabel'
'Zaman, Mohammad Al-Moktadir'
'Bindu, Mortuza Mamun'
'Janiak, Christoph'
'Enamullah, Mohammed'

_publ_section_title
;
 Solid-state to solution helicity inversion of pseudotetrahedral chiral
 copper(ii) complexes with 2,4-dihalo-salicylaldiminate ligands.
;
_journal_issue 24
_journal_name_full 'Dalton transactions (Cambridge, England : 2003)'
_journal_page_first 8247
_journal_page_last 8264
_journal_paper_doi 10.1039/d0dt01649g
_journal_volume 49
_journal_year 2020
_chemical_absolute_configuration ad
_chemical_formula_moiety 'C30 H24 Br4 Cu N2 O2'
_chemical_formula_sum 'C30 H24 Br4 Cu N2 O2'
_chemical_formula_weight 827.69
_space_group_crystal_system monoclinic
_space_group_IT_number 5
_space_group_name_Hall 'C 2y'
_space_group_name_H-M_alt 'C 1 2 1'
_atom_sites_solution_hydrogens geom
_audit_creation_method SHELXL-2014/7
_audit_update_record
;
2019-07-26 deposited with the CCDC.	2020-06-02 downloaded from the CCDC.
;
_cell_angle_alpha 90
_cell_angle_beta 117.7800(10)
_cell_angle_gamma 90
_cell_formula_units_Z 2
_cell_length_a 14.1169(5)
_cell_length_b 10.7071(4)
_cell_length_c 10.3296(4)
_cell_measurement_reflns_used 9950
_cell_measurement_temperature 150(2)
_cell_measurement_theta_max 33.32
_cell_measurement_theta_min 2.51
_cell_volume 1381.38(9)
_computing_cell_refinement 'Bruker SAINT'
_computing_data_collection 'Bruker APEX3'
_computing_data_reduction 'Bruker SAINT'
_computing_molecular_graphics 'Bruker SHELXTL'
_computing_publication_material 'Bruker SHELXTL'
_computing_structure_refinement 'SHELXL-2014/7 (Sheldrick, 2014)'
_computing_structure_solution 'SHELXS-97 (Sheldrick 2008)'
_diffrn_ambient_temperature 150(2)
_diffrn_measured_fraction_theta_full 0.998
_diffrn_measured_fraction_theta_max 0.999
_diffrn_measurement_device_type 'Bruker D8 QUEST ECO CMOS'
_diffrn_measurement_method '\w scans'
_diffrn_radiation_type MoK\a
_diffrn_radiation_wavelength 0.71073
_diffrn_reflns_av_R_equivalents 0.0393
_diffrn_reflns_av_unetI/netI 0.0392
_diffrn_reflns_Laue_measured_fraction_full 0.998
_diffrn_reflns_Laue_measured_fraction_max 0.999
_diffrn_reflns_limit_h_max 21
_diffrn_reflns_limit_h_min -21
_diffrn_reflns_limit_k_max 16
_diffrn_reflns_limit_k_min -16
_diffrn_reflns_limit_l_max 15
_diffrn_reflns_limit_l_min -15
_diffrn_reflns_number 25601
_diffrn_reflns_point_group_measured_fraction_full 0.999
_diffrn_reflns_point_group_measured_fraction_max 0.999
_diffrn_reflns_theta_full 25.242
_diffrn_reflns_theta_max 33.326
_diffrn_reflns_theta_min 2.506
_exptl_absorpt_coefficient_mu 6.609
_exptl_absorpt_correction_T_max 0.7465
_exptl_absorpt_correction_T_min 0.4057
_exptl_absorpt_correction_type multi-scan
_exptl_absorpt_process_details 'SADABS V2014/5 (Bruker AXS Inc.)'
_exptl_crystal_colour green
_exptl_crystal_density_diffrn 1.990
_exptl_crystal_description block
_exptl_crystal_F_000 806
_exptl_crystal_size_max 0.310
_exptl_crystal_size_mid 0.310
_exptl_crystal_size_min 0.090
_refine_diff_density_max 0.616
_refine_diff_density_min -0.508
_refine_diff_density_rms 0.082
_refine_ls_abs_structure_details
; 
 Refined as an inversion twin. 
;
_refine_ls_abs_structure_Flack 0.025(8)
_refine_ls_extinction_method none
_refine_ls_goodness_of_fit_ref 1.041
_refine_ls_hydrogen_treatment constr
_refine_ls_matrix_type full
_refine_ls_number_parameters 179
_refine_ls_number_reflns 5317
_refine_ls_number_restraints 1
_refine_ls_restrained_S_all 1.041
_refine_ls_R_factor_all 0.0290
_refine_ls_R_factor_gt 0.0237
_refine_ls_shift/su_max 0.002
_refine_ls_shift/su_mean 0.000
_refine_ls_structure_factor_coef Fsqd
_refine_ls_weighting_details 'w=1/[\s^2^(Fo^2^)+(0.0172P)^2^] where P=(Fo^2^+2Fc^2^)/3'
_refine_ls_weighting_scheme calc
_refine_ls_wR_factor_gt 0.0473
_refine_ls_wR_factor_ref 0.0491
_reflns_Friedel_coverage 0.914
_reflns_Friedel_fraction_full 0.999
_reflns_Friedel_fraction_max 1.000
_reflns_number_gt 4907
_reflns_number_total 5317
_reflns_threshold_expression 'I > 2\s(I)'
_cod_data_source_file d0dt01649g2.cif
_cod_data_source_block har003
_cod_depositor_comments 'Adding full bibliography for 7704565--7704573.cif.'
_cod_original_sg_symbol_H-M 'C 2'
_cod_database_code 7704567
_shelx_shelxl_version_number 2014/7
_shelx_space_group_comment
; 
The symmetry employed for this shelxl refinement is uniquely defined 
by the following loop, which should always be used as a source of 
symmetry information in preference to the above space-group names. 
They are only intended as comments. 
;
_shelx_estimated_absorpt_t_min 0.234
_shelx_estimated_absorpt_t_max 0.588

loop_
_space_group_symop_operation_xyz
'x, y, z'
'-x, y, -z'
'x+1/2, y+1/2, z'
'-x+1/2, y+1/2, -z'

loop_
_atom_site_label
_atom_site_type_symbol
_atom_site_fract_x
_atom_site_fract_y
_atom_site_fract_z
_atom_site_U_iso_or_equiv
_atom_site_adp_type
_atom_site_occupancy
_atom_site_site_symmetry_order
_atom_site_calc_flag
_atom_site_refinement_flags_posn
_atom_site_refinement_flags_adp
_atom_site_refinement_flags_occupancy
_atom_site_disorder_assembly
_atom_site_disorder_group
Br1 Br 0.82787(2) 0.76747(3) 0.88517(3) 0.01917(6) Uani 1 1 d . . . . .
Br2 Br 1.05214(2) 0.42155(3) 0.71450(3) 0.02532(8) Uani 1 1 d . . . . .
C1 C 0.6383(2) 0.4922(2) 0.3979(3) 0.0156(4) Uani 1 1 d . . . . .
H1 H 0.6499 0.4386 0.3334 0.019 Uiso 1 1 calc R U . . .
C2 C 0.7320(2) 0.5266(2) 0.5317(3) 0.0147(4) Uani 1 1 d . . . . .
C3 C 0.8294(2) 0.4711(2) 0.5561(3) 0.0171(5) Uani 1 1 d . . . . .
H3 H 0.8301 0.4099 0.4899 0.021 Uiso 1 1 calc R U . . .
C4 C 0.9236(2) 0.5052(3) 0.6754(3) 0.0173(5) Uani 1 1 d . . . . .
C5 C 0.92471(19) 0.5982(3) 0.7710(3) 0.0172(4) Uani 1 1 d . . . . .
H5 H 0.9903 0.6251 0.8500 0.021 Uiso 1 1 calc R U . . .
C6 C 0.8286(2) 0.6503(2) 0.7486(3) 0.0152(4) Uani 1 1 d . . . . .
C7 C 0.72824(19) 0.6142(2) 0.6326(3) 0.0135(4) Uani 1 1 d . . . . .
C8 C 0.4615(2) 0.4848(3) 0.2067(3) 0.0165(4) Uani 1 1 d . . . . .
H8 H 0.5001 0.4309 0.1675 0.020 Uiso 1 1 calc R U . . .
C9 C 0.4197(2) 0.5983(3) 0.1077(3) 0.0223(5) Uani 1 1 d . . . . .
H9A H 0.3825 0.6538 0.1446 0.033 Uiso 1 1 calc R U . . .
H9B H 0.3698 0.5712 0.0082 0.033 Uiso 1 1 calc R U . . .
H9C H 0.4798 0.6430 0.1062 0.033 Uiso 1 1 calc R U . . .
C10 C 0.3760(2) 0.4053(2) 0.2163(3) 0.0163(4) Uani 1 1 d . . . . .
C11 C 0.2670(2) 0.4246(3) 0.1265(3) 0.0193(5) Uani 1 1 d . . . . .
H11 H 0.2436 0.4908 0.0573 0.023 Uiso 1 1 calc R U . . .
C12 C 0.1924(2) 0.3470(3) 0.1380(4) 0.0249(6) Uani 1 1 d . . . . .
H12 H 0.1182 0.3595 0.0751 0.030 Uiso 1 1 calc R U . . .
C13 C 0.2251(3) 0.2519(3) 0.2400(4) 0.0304(6) Uani 1 1 d . . . . .
H13 H 0.1735 0.2012 0.2498 0.036 Uiso 1 1 calc R U . . .
C14 C 0.3333(3) 0.2307(3) 0.3280(4) 0.0304(7) Uani 1 1 d . . . . .
H14 H 0.3563 0.1645 0.3971 0.037 Uiso 1 1 calc R U . . .
C15 C 0.4081(3) 0.3064(3) 0.3148(3) 0.0244(6) Uani 1 1 d . . . . .
H15 H 0.4823 0.2904 0.3740 0.029 Uiso 1 1 calc R U . . .
Cu1 Cu 0.5000 0.60535(4) 0.5000 0.01381(9) Uani 1 2 d S T P . .
N1 N 0.54091(18) 0.5261(2) 0.3564(2) 0.0148(4) Uani 1 1 d . . . . .
O1 O 0.64034(15) 0.66011(18) 0.6237(2) 0.0166(3) Uani 1 1 d . . . . .

loop_
_atom_site_aniso_label
_atom_site_aniso_U_11
_atom_site_aniso_U_22
_atom_site_aniso_U_33
_atom_site_aniso_U_23
_atom_site_aniso_U_13
_atom_site_aniso_U_12
Br1 0.01587(11) 0.02267(11) 0.01661(11) -0.00592(10) 0.00558(9) -0.00152(9)
Br2 0.01581(12) 0.03571(16) 0.02406(14) 0.00416(12) 0.00896(10) 0.01093(11)
C1 0.0157(11) 0.0183(11) 0.0136(11) -0.0016(8) 0.0074(9) -0.0008(8)
C2 0.0115(10) 0.0189(10) 0.0128(10) 0.0000(8) 0.0049(8) 0.0003(8)
C3 0.0152(11) 0.0209(11) 0.0166(11) 0.0002(9) 0.0085(9) 0.0020(9)
C4 0.0128(10) 0.0228(11) 0.0177(12) 0.0040(9) 0.0082(9) 0.0042(9)
C5 0.0116(10) 0.0228(11) 0.0150(11) 0.0012(10) 0.0045(9) 0.0006(9)
C6 0.0131(11) 0.0188(11) 0.0122(11) -0.0003(8) 0.0046(9) 0.0003(8)
C7 0.0118(10) 0.0161(10) 0.0118(10) 0.0009(8) 0.0049(8) -0.0001(8)
C8 0.0146(10) 0.0226(11) 0.0111(10) -0.0021(9) 0.0050(9) 0.0002(8)
C9 0.0230(13) 0.0279(13) 0.0150(11) 0.0039(11) 0.0081(10) -0.0021(11)
C10 0.0173(11) 0.0185(11) 0.0125(10) -0.0040(9) 0.0063(9) -0.0014(9)
C11 0.0173(10) 0.0205(11) 0.0167(11) -0.0043(10) 0.0050(9) -0.0017(10)
C12 0.0176(13) 0.0289(14) 0.0251(14) -0.0098(11) 0.0072(11) -0.0065(10)
C13 0.0316(15) 0.0301(16) 0.0302(15) -0.0082(13) 0.0151(13) -0.0147(12)
C14 0.0358(17) 0.0242(13) 0.0274(15) 0.0038(11) 0.0115(14) -0.0076(11)
C15 0.0233(14) 0.0222(12) 0.0226(14) 0.0016(10) 0.0065(11) -0.0009(10)
Cu1 0.00944(18) 0.0204(2) 0.01091(18) 0.000 0.00417(15) 0.000
N1 0.0139(9) 0.0182(9) 0.0115(9) -0.0012(7) 0.0053(8) -0.0018(7)
O1 0.0112(8) 0.0211(8) 0.0162(9) -0.0032(7) 0.0055(7) 0.0012(6)

loop_
_atom_type_symbol
_atom_type_description
_atom_type_scat_dispersion_real
_atom_type_scat_dispersion_imag
_atom_type_scat_source
C C 0.0033 0.0016 'International Tables Vol C Tables 4.2.6.8 and 6.1.1.4'
H H 0.0000 0.0000 'International Tables Vol C Tables 4.2.6.8 and 6.1.1.4'
Br Br -0.2901 2.4595 'International Tables Vol C Tables 4.2.6.8 and 6.1.1.4'
Cu Cu 0.3201 1.2651 'International Tables Vol C Tables 4.2.6.8 and 6.1.1.4'
N N 0.0061 0.0033 'International Tables Vol C Tables 4.2.6.8 and 6.1.1.4'
O O 0.0106 0.0060 'International Tables Vol C Tables 4.2.6.8 and 6.1.1.4'

loop_
_geom_angle_atom_site_label_1
_geom_angle_atom_site_label_2
_geom_angle_atom_site_label_3
_geom_angle
_geom_angle_site_symmetry_1
_geom_angle_site_symmetry_3
_geom_angle_publ_flag
N1 C1 C2 127.3(2) . . ?
N1 C1 H1 116.3 . . ?
C2 C1 H1 116.3 . . ?
C3 C2 C7 121.0(2) . . ?
C3 C2 C1 116.4(2) . . ?
C7 C2 C1 122.6(2) . . ?
C4 C3 C2 120.2(2) . . ?
C4 C3 H3 119.9 . . ?
C2 C3 H3 119.9 . . ?
C3 C4 C5 120.7(2) . . ?
C3 C4 Br2 119.7(2) . . ?
C5 C4 Br2 119.5(2) . . ?
C6 C5 C4 118.8(2) . . ?
C6 C5 H5 120.6 . . ?
C4 C5 H5 120.6 . . ?
C5 C6 C7 123.2(2) . . ?
C5 C6 Br1 119.25(19) . . ?
C7 C6 Br1 117.39(19) . . ?
O1 C7 C6 120.2(2) . . ?
O1 C7 C2 124.0(2) . . ?
C6 C7 C2 115.8(2) . . ?
N1 C8 C10 109.5(2) . . ?
N1 C8 C9 109.3(2) . . ?
C10 C8 C9 114.9(2) . . ?
N1 C8 H8 107.6 . . ?
C10 C8 H8 107.6 . . ?
C9 C8 H8 107.6 . . ?
C8 C9 H9A 109.5 . . ?
C8 C9 H9B 109.5 . . ?
H9A C9 H9B 109.5 . . ?
C8 C9 H9C 109.5 . . ?
H9A C9 H9C 109.5 . . ?
H9B C9 H9C 109.5 . . ?
C15 C10 C11 118.8(3) . . ?
C15 C10 C8 118.5(2) . . ?
C11 C10 C8 122.6(2) . . ?
C12 C11 C10 120.1(3) . . ?
C12 C11 H11 120.0 . . ?
C10 C11 H11 120.0 . . ?
C13 C12 C11 120.6(3) . . ?
C13 C12 H12 119.7 . . ?
C11 C12 H12 119.7 . . ?
C12 C13 C14 119.7(3) . . ?
C12 C13 H13 120.2 . . ?
C14 C13 H13 120.2 . . ?
C13 C14 C15 119.9(3) . . ?
C13 C14 H14 120.1 . . ?
C15 C14 H14 120.1 . . ?
C14 C15 C10 120.9(3) . . ?
C14 C15 H15 119.6 . . ?
C10 C15 H15 119.6 . . ?
O1 Cu1 O1 143.69(12) 2_656 . ?
O1 Cu1 N1 101.77(9) 2_656 . ?
O1 Cu1 N1 93.37(9) . . ?
O1 Cu1 N1 93.37(9) 2_656 2_656 ?
O1 Cu1 N1 101.77(9) . 2_656 ?
N1 Cu1 N1 130.12(12) . 2_656 ?
C1 N1 C8 115.6(2) . . ?
C1 N1 Cu1 120.14(18) . . ?
C8 N1 Cu1 123.59(17) . . ?
C7 O1 Cu1 126.84(16) . . ?

loop_
_geom_bond_atom_site_label_1
_geom_bond_atom_site_label_2
_geom_bond_distance
_geom_bond_site_symmetry_2
_geom_bond_publ_flag
Br1 C6 1.892(3) . ?
Br2 C4 1.891(3) . ?
C1 N1 1.286(4) . ?
C1 C2 1.447(4) . ?
C1 H1 0.9500 . ?
C2 C3 1.409(4) . ?
C2 C7 1.421(4) . ?
C3 C4 1.375(4) . ?
C3 H3 0.9500 . ?
C4 C5 1.397(4) . ?
C5 C6 1.383(4) . ?
C5 H5 0.9500 . ?
C6 C7 1.418(3) . ?
C7 O1 1.297(3) . ?
C8 N1 1.492(3) . ?
C8 C10 1.517(4) . ?
C8 C9 1.519(4) . ?
C8 H8 1.0000 . ?
C9 H9A 0.9800 . ?
C9 H9B 0.9800 . ?
C9 H9C 0.9800 . ?
C10 C15 1.390(4) . ?
C10 C11 1.393(4) . ?
C11 C12 1.389(4) . ?
C11 H11 0.9500 . ?
C12 C13 1.381(5) . ?
C12 H12 0.9500 . ?
C13 C14 1.385(5) . ?
C13 H13 0.9500 . ?
C14 C15 1.387(5) . ?
C14 H14 0.9500 . ?
C15 H15 0.9500 . ?
Cu1 O1 1.8819(19) 2_656 ?
Cu1 O1 1.8819(19) . ?
Cu1 N1 2.013(2) . ?
Cu1 N1 2.013(2) 2_656 ?
